data_2103274
loop_
_publ_author_name
'Farrell, Dorcas M. M.'
'Glidewell, Christopher'
'Low, John N.'
'Skakle, Janet M. S.'
'Zakaria, Choudhury M.'

_publ_section_title
;
 Polymorphs and pseudopolymorphs of
 <i>N</i>,<i>N</i>'-dithiobisphthalimide
;
_journal_issue 2
_journal_name_full 'Acta Crystallographica Section B'
_journal_page_first 289
_journal_page_last 299
_journal_paper_doi 10.1107/S0108768101020006
_journal_volume 58
_journal_year 2002
_chemical_formula_moiety 'C16 H8 N2 O4 S2, C1 H3 N1 O2'
_chemical_formula_sum 'C17 H11 N3 O6 S2'
_chemical_formula_weight 417.41
_chemical_name_systematic
;
N,N'-Dithiodiphthalimide--nitromethane solvate (1/1)
;
_space_group_IT_number 14
_symmetry_cell_setting monoclinic
_symmetry_space_group_name_Hall '-P 2ybc'
_symmetry_space_group_name_H-M 'P 1 21/c 1'
_atom_sites_solution_hydrogens geom
_atom_sites_solution_primary direct
_atom_sites_solution_secondary difmap
_cell_angle_alpha 90.00
_cell_angle_beta 102.4670(17)
_cell_angle_gamma 90.00
_cell_formula_units_Z 4
_cell_length_a 22.5545(9)
_cell_length_b 4.8545(2)
_cell_length_c 16.7095(14)
_cell_measurement_reflns_used 3397
_cell_measurement_temperature 120(2)
_cell_measurement_theta_max 27.45
_cell_measurement_theta_min 3.31
_cell_volume 1786.40(18)
_computing_cell_refinement 'DENZO-SMN (Otwinowski & Minor, 1997)'
_computing_data_collection 'Kappa-CCD server software (Nonius, 1997)'
_computing_data_reduction 'DENZO-SMN (Otwinowski & Minor, 1997)'
_computing_molecular_graphics 'PLATON (Spek, 2001)'
_computing_publication_material 'SHELXL-97 (Sheldrick, 1997b) and PRPKAPPA (Ferguson, 1999)'
_computing_structure_refinement 'SHELXL-97 (Sheldrick, 1997b)'
_computing_structure_solution 'SHELXS-97 (Sheldrick, 1997a)'
_diffrn_ambient_temperature 120(2)
_diffrn_measured_fraction_theta_full 0.998
_diffrn_measured_fraction_theta_max 0.968
_diffrn_measurement_device_type Kappa-CCD
_diffrn_measurement_method '\f scans, and \w scans with \k offsets'
_diffrn_radiation_monochromator graphite
_diffrn_radiation_source 'fine-focus sealed X-ray tube'
_diffrn_radiation_type 'Mo K\a'
_diffrn_radiation_wavelength 0.71073
_diffrn_reflns_av_R_equivalents 0.0325
_diffrn_reflns_av_sigmaI/netI 0.0468
_diffrn_reflns_limit_h_max 27
_diffrn_reflns_limit_h_min -28
_diffrn_reflns_limit_k_max 5
_diffrn_reflns_limit_k_min -6
_diffrn_reflns_limit_l_max 20
_diffrn_reflns_limit_l_min -21
_diffrn_reflns_number 8059
_diffrn_reflns_theta_full 25.00
_diffrn_reflns_theta_max 26.05
_diffrn_reflns_theta_min 3.31
_diffrn_standards_decay_% 0
_exptl_absorpt_coefficient_mu 0.340
_exptl_absorpt_correction_T_max 0.9668
_exptl_absorpt_correction_T_min 0.8759
_exptl_absorpt_correction_type multi-scan
_exptl_absorpt_process_details 'DENZO-SMN (Otwinowski & Minor, 1997)'
_exptl_crystal_colour colourless
_exptl_crystal_density_diffrn 1.552
_exptl_crystal_density_method 'not measured'
_exptl_crystal_description lath
_exptl_crystal_F_000 856
_exptl_crystal_size_max 0.40
_exptl_crystal_size_mid 0.16
_exptl_crystal_size_min 0.10
_refine_diff_density_max 0.250
_refine_diff_density_min -0.377
_refine_ls_extinction_method none
_refine_ls_goodness_of_fit_ref 1.060
_refine_ls_hydrogen_treatment constr
_refine_ls_matrix_type full
_refine_ls_number_parameters 254
_refine_ls_number_reflns 3397
_refine_ls_number_restraints 0
_refine_ls_restrained_S_all 1.060
_refine_ls_R_factor_all 0.0475
_refine_ls_R_factor_gt 0.0367
_refine_ls_shift/su_max 0.000
_refine_ls_shift/su_mean 0.000
_refine_ls_structure_factor_coef Fsqd
_refine_ls_weighting_details 'w=1/[\s^2^(Fo^2^)+(0.0343P)^2^+1.0483P] where P=(Fo^2^+2Fc^2^)/3'
_refine_ls_weighting_scheme calc
_refine_ls_wR_factor_gt 0.0867
_refine_ls_wR_factor_ref 0.0926
_reflns_number_gt 2883
_reflns_number_total 3397
_reflns_threshold_expression >2\s(I)
_cod_data_source_file na0132.cif
_cod_data_source_block 6
_cod_depositor_comments
;
The following automatic conversions were performed:
'_exptl_absorpt_correction_type' value 'Multi-scan' changed to
'multi-scan' according to
'/home/saulius/struct/CIF-dictionaries/cif_core.dic' dictionary named
'cif_core.dic' version 2.4.1 from 2010-06-29.

Automatic conversion script
Id: cif_fix_enum 1527 2010-12-29 10:47:43Z saulius 

The following automatic conversions were performed:

'_exptl_absorpt_correction_type' value 'Multi-scan' changed to
'multi-scan' according to
/home/saulius/struct/CIF-dictionaries/cif_core.dic dictionary named
'cif_core.dic' version 2.4.1 from 2010-06-29.

Automatic conversion script
Id: cif_fix_values 1715 2011-07-08 13:25:40Z adriana 
;
_cod_original_sg_symbol_H-M P21/c
_cod_database_code 2103274
_cod_database_fobs_code 2103274

loop_
_symmetry_equiv_pos_as_xyz
'x, y, z'
'-x, y+1/2, -z+1/2'
'-x, -y, -z'
'x, -y+1/2, z+1/2'

loop_
_atom_site_label
_atom_site_fract_x
_atom_site_fract_y
_atom_site_fract_z
_atom_site_U_iso_or_equiv
_atom_site_adp_type
_atom_site_calc_flag
_atom_site_refinement_flags
_atom_site_occupancy
_atom_site_type_symbol
S1 0.20852(2) 0.39105(10) 0.19499(3) 0.02150(13) Uani d . 1 S
N11 0.27521(7) 0.2845(3) 0.17624(9) 0.0202(3) Uani d . 1 N
C11 0.30491(8) 0.4105(4) 0.11894(11) 0.0210(4) Uani d . 1 C
O11 0.28414(6) 0.5987(3) 0.07467(8) 0.0289(3) Uani d . 1 O
C12 0.30951(8) 0.0618(4) 0.21787(11) 0.0194(4) Uani d . 1 C
O12 0.29242(6) -0.0874(3) 0.26596(8) 0.0255(3) Uani d . 1 O
C13 0.36660(8) 0.0589(4) 0.18706(11) 0.0196(4) Uani d . 1 C
C14 0.41727(9) -0.1070(4) 0.20966(12) 0.0243(4) Uani d . 1 C
C15 0.46470(9) -0.0643(4) 0.16969(12) 0.0270(4) Uani d . 1 C
C16 0.46138(9) 0.1373(4) 0.11002(13) 0.0273(4) Uani d . 1 C
C17 0.41018(9) 0.3049(4) 0.08780(12) 0.0246(4) Uani d . 1 C
C18 0.36339(8) 0.2616(4) 0.12779(11) 0.0201(4) Uani d . 1 C
S2 0.14412(2) 0.16382(10) 0.11990(3) 0.02271(13) Uani d . 1 S
N21 0.12499(7) 0.3532(3) 0.03339(9) 0.0198(3) Uani d . 1 N
C21 0.15479(8) 0.3351(4) -0.03363(12) 0.0212(4) Uani d . 1 C
O21 0.19511(6) 0.1767(3) -0.03719(9) 0.0297(3) Uani d . 1 O
C22 0.08065(8) 0.5644(4) 0.02087(11) 0.0191(4) Uani d . 1 C
O22 0.05129(6) 0.6320(3) 0.07028(8) 0.0241(3) Uani d . 1 O
C23 0.08005(8) 0.6755(4) -0.06173(11) 0.0186(4) Uani d . 1 C
C24 0.04340(9) 0.8776(4) -0.10547(12) 0.0245(4) Uani d . 1 C
C25 0.05291(9) 0.9412(4) -0.18285(13) 0.0283(5) Uani d . 1 C
C26 0.09724(9) 0.8082(4) -0.21470(12) 0.0285(5) Uani d . 1 C
C27 0.13443(9) 0.6084(4) -0.17012(12) 0.0257(4) Uani d . 1 C
C28 0.12431(8) 0.5441(4) -0.09332(11) 0.0198(4) Uani d . 1 C
C31 0.30711(9) 1.0140(5) -0.08442(12) 0.0286(5) Uani d . 1 C
N31 0.36677(7) 0.9449(3) -0.10308(10) 0.0245(4) Uani d . 1 N
O31 0.38564(7) 1.0908(3) -0.15208(9) 0.0337(4) Uani d . 1 O
O32 0.39413(7) 0.7434(3) -0.07037(10) 0.0418(4) Uani d . 1 O
H14 0.4196 -0.2444 0.2507 0.029 Uiso calc R 1 H
H15 0.5001 -0.1756 0.1836 0.032 Uiso calc R 1 H
H16 0.4945 0.1617 0.0839 0.033 Uiso calc R 1 H
H17 0.4076 0.4429 0.0469 0.030 Uiso calc R 1 H
H24 0.0131 0.9686 -0.0836 0.029 Uiso calc R 1 H
H25 0.0286 1.0786 -0.2146 0.034 Uiso calc R 1 H
H26 0.1022 0.8549 -0.2681 0.034 Uiso calc R 1 H
H27 0.1654 0.5200 -0.1913 0.031 Uiso calc R 1 H
H31A 0.2745 .9471 -0.1288 0.043 Uiso calc R 1 H
H31B 0.3037 1.2142 -0.0794 0.043 Uiso calc R 1 H
H31C 0.3037 0.9262 -0.0328 0.043 Uiso calc R 1 H

loop_
_atom_site_aniso_label
_atom_site_aniso_U_11
_atom_site_aniso_U_22
_atom_site_aniso_U_33
_atom_site_aniso_U_12
_atom_site_aniso_U_13
_atom_site_aniso_U_23
S1 0.0184(2) 0.0275(3) 0.0180(3) -0.00009(17) 0.00254(18) -0.00081(18)
N11 0.0189(7) 0.0228(8) 0.0187(8) 0.0004(6) 0.0035(6) 0.0031(6)
C11 0.0221(9) 0.0249(10) 0.0161(9) -0.0047(7) 0.0042(8) -0.0010(8)
O11 0.0275(7) 0.0311(8) 0.0279(8) 0.0024(6) 0.0056(6) 0.0106(6)
C12 0.0205(9) 0.0203(9) 0.0153(9) -0.0029(7) -0.0008(7) -0.0018(7)
O12 0.0248(7) 0.0289(8) 0.0227(7) -0.0034(5) 0.0045(6) 0.0060(6)
C13 0.0207(9) 0.0208(9) 0.0167(9) -0.0044(7) 0.0026(7) -0.0040(7)
C14 0.0234(9) 0.0232(10) 0.0251(11) -0.0011(7) 0.0022(8) -0.0003(8)
C15 0.0209(9) 0.0289(11) 0.0305(11) 0.0013(7) 0.0040(8) -0.0037(8)
C16 0.0231(10) 0.0329(11) 0.0281(11) -0.0041(8) 0.0106(8) -0.0055(9)
C17 0.0257(10) 0.0278(11) 0.0210(10) -0.0040(8) 0.0063(8) 0.0002(8)
C18 0.0215(9) 0.0224(9) 0.0161(9) -0.0034(7) 0.0030(8) -0.0022(7)
S2 0.0203(2) 0.0244(3) 0.0219(3) -0.00259(17) 0.00120(19) 0.00366(19)
N21 0.0189(7) 0.0250(8) 0.0156(8) 0.0026(6) 0.0038(6) -0.0007(6)
C21 0.0189(9) 0.0234(10) 0.0214(10) -0.0015(7) 0.0046(8) -0.0053(8)
O21 0.0254(7) 0.0315(8) 0.0334(9) 0.0085(6) 0.0092(6) -0.0025(6)
C22 0.0150(8) 0.0220(9) 0.0192(10) -0.0018(7) 0.0009(7) -0.0052(7)
O22 0.0210(7) 0.0317(8) 0.0210(7) 0.0013(5) 0.0077(6) -0.0063(6)
C23 0.0173(9) 0.0196(9) 0.0180(10) -0.0021(7) 0.0018(7) -0.0030(7)
C24 0.0202(9) 0.0259(10) 0.0258(11) 0.0005(7) 0.0013(8) -0.0019(8)
C25 0.0261(10) 0.0272(11) 0.0276(11) -0.0035(8) -0.0029(9) 0.0055(9)
C26 0.0314(11) 0.0341(11) 0.0190(11) -0.0104(8) 0.0033(9) 0.0032(8)
C27 0.0251(10) 0.0328(11) 0.0204(11) -0.0049(8) 0.0077(8) -0.0049(8)
C28 0.0187(9) 0.0210(9) 0.0193(10) -0.0027(7) 0.0033(7) -0.0030(7)
C31 0.0230(10) 0.0413(12) 0.0235(11) 0.0046(8) 0.0095(8) -0.0020(9)
N31 0.0248(8) 0.0305(9) 0.0187(8) 0.0029(7) 0.0057(7) 0.0007(7)
O31 0.0353(8) 0.0332(8) 0.0374(9) 0.0025(6) 0.0181(7) 0.0081(7)
O32 0.0362(9) 0.0502(10) 0.0415(10) 0.0182(7) 0.0137(7) 0.0208(8)

loop_
_atom_type_symbol
_atom_type_description
_atom_type_scat_dispersion_real
_atom_type_scat_dispersion_imag
_atom_type_scat_source
C C 0.0033 0.0016 'International Tables Vol C Tables 4.2.6.8 and 6.1.1.4'
H H 0.0000 0.0000 'International Tables Vol C Tables 4.2.6.8 and 6.1.1.4'
N N 0.0061 0.0033 'International Tables Vol C Tables 4.2.6.8 and 6.1.1.4'
O O 0.0106 0.0060 'International Tables Vol C Tables 4.2.6.8 and 6.1.1.4'
S S 0.1246 0.1234 'International Tables Vol C Tables 4.2.6.8 and 6.1.1.4'

loop_
_geom_angle_atom_site_label_1
_geom_angle_atom_site_label_2
_geom_angle_atom_site_label_3
_geom_angle
_geom_angle_publ_flag
N11 S1 S2 105.50(6) no
C11 N11 C12 111.8(2) no
C11 N11 S1 124.3(2) no
C12 N11 S1 123.8(2) no
O11 C11 N11 124.3(2) no
O11 C11 C18 130.6(2) no
N11 C11 C18 105.2(2) no
O12 C12 N11 124.4(2) no
O12 C12 C13 130.6(2) no
N11 C12 C13 105.0(2) no
C14 C13 C18 121.4(2) no
C14 C13 C12 129.6(2) no
C18 C13 C12 109.0(2) no
C13 C14 C15 117.2(2) no
C13 C14 H14 121.4 no
C15 C14 H14 121.4 no
C16 C15 C14 121.4(2) no
C16 C15 H15 119.3 no
C14 C15 H15 119.3 no
C15 C16 C17 121.0(2) no
C15 C16 H16 119.5 no
C17 C16 H16 119.5 no
C18 C17 C16 117.2(2) no
C18 C17 H17 121.4 no
C16 C17 H17 121.4 no
C17 C18 C13 121.7(2) no
C17 C18 C11 129.3(2) no
C13 C18 C11 109.0(2) no
N21 S2 S1 104.48(6) no
C22 N21 C21 111.4(2) no
C22 N21 S2 124.2(2) no
C21 N21 S2 124.2(2) no
O21 C21 N21 124.6(2) no
O21 C21 C28 130.5(2) no
N21 C21 C28 104.9(2) no
O22 C22 N21 124.7(2) no
O22 C22 C23 129.9(2) no
N21 C22 C23 105.4(2) no
C28 C23 C24 121.6(2) no
C28 C23 C22 109.0(2) no
C24 C23 C22 129.4(2) no
C23 C24 C25 117.0(2) no
C23 C24 H24 121.5 no
C25 C24 H24 121.5 no
C26 C25 C24 121.4(2) no
C26 C25 H25 119.3 no
C24 C25 H25 119.3 no
C27 C26 C25 121.4(2) no
C27 C26 H26 119.3 no
C25 C26 H26 119.3 no
C28 C27 C26 116.9(2) no
C28 C27 H27 121.5 no
C26 C27 H27 121.5 no
C23 C28 C27 121.7(2) no
C23 C28 C21 109.1(2) no
C27 C28 C21 129.2(2) no
N31 C31 H31A 109.5 no
N31 C31 H31B 109.5 no
H31A C31 H31B 109.5 no
N31 C31 H31C 109.5 no
H31A C31 H31C 109.5 no
H31B C31 H31C 109.5 no
O32 N31 O31 123.2(2) no
O32 N31 C31 118.7(2) no
O31 N31 C31 118.1(2) no

loop_
_geom_bond_atom_site_label_1
_geom_bond_atom_site_label_2
_geom_bond_distance
_geom_bond_publ_flag
S1 N11 1.683(2) no
S1 S2 2.0284(7) no
N11 C11 1.420(2) no
N11 C12 1.421(2) no
C11 O11 1.205(2) no
C11 C18 1.483(3) no
C12 O12 1.205(2) no
C12 C13 1.486(3) no
C13 C14 1.382(3) no
C13 C18 1.387(3) no
C14 C15 1.394(3) no
C14 H14 0.9500 no
C15 C16 1.388(3) no
C15 H15 0.9500 no
C16 C17 1.396(3) no
C16 H16 0.9500 no
C17 C18 1.382(3) no
C17 H17 0.9500 no
S2 N21 1.689(2) no
N21 C22 1.416(2) no
N21 C21 1.428(2) no
C21 O21 1.202(2) no
C21 C28 1.483(3) no
C22 O22 1.210(2) no
C22 C23 1.479(3) no
C23 C28 1.382(3) no
C23 C24 1.385(3) no
C24 C25 1.390(3) no
C24 H24 0.9500 no
C25 C26 1.389(3) no
C25 H25 0.9500 no
C26 C27 1.389(3) no
C26 H26 0.9500 no
C27 C28 1.387(3) no
C27 H27 0.9500 no
C31 N31 1.484(2) no
C31 H31A 0.9800 no
C31 H31B 0.9800 no
C31 H31C 0.9800 no
N31 O32 1.221(2) no
N31 O31 1.226(2) no

loop_
_geom_hbond_atom_site_label_D
_geom_hbond_atom_site_label_H
_geom_hbond_atom_site_label_A
_geom_hbond_site_symmetry_A
_geom_hbond_distance_DH
_geom_hbond_distance_HA
_geom_hbond_distance_DA
_geom_hbond_angle_DHA
_geom_hbond_publ_flag
C17 H17 O32 . 0.95 2.41 3.352(3) 172 y
C24 H24 O22 3_575 0.95 2.46 3.334(3) 153 y
C31 H31C O11 . 0.98 2.51 3.463(3) 165 y
C31 H31A O21 1_565 0.98 2.82 2.914(3) 85 y
C31 H31B O21 1_565 0.98 2.70 2.914(3) 93 y
C31 H31C O21 1_565 0.98 2.72 2.914(3) 91 y

loop_
_geom_torsion_atom_site_label_1
_geom_torsion_atom_site_label_2
_geom_torsion_atom_site_label_3
_geom_torsion_atom_site_label_4
_geom_torsion
_geom_torsion_publ_flag
S2 S1 N11 C11 93.3(2) no
S2 S1 N11 C12 -88.7(2) no
C12 N11 C11 O11 177.9(2) no
S1 N11 C11 O11 -3.8(3) no
C12 N11 C11 C18 -2.3(2) no
S1 N11 C11 C18 176.0(2) no
C11 N11 C12 O12 -175.6(2) no
S1 N11 C12 O12 6.2(3) no
C11 N11 C12 C13 3.2(2) no
S1 N11 C12 C13 -175.1(2) no
O12 C12 C13 C14 -4.6(3) no
N11 C12 C13 C14 176.7(2) no
O12 C12 C13 C18 175.8(2) no
N11 C12 C13 C18 -2.8(2) no
C18 C13 C14 C15 -0.7(3) no
C12 C13 C14 C15 179.7(2) no
C13 C14 C15 C16 0.3(3) no
C14 C15 C16 C17 -0.1(3) no
C15 C16 C17 C18 0.2(3) no
C16 C17 C18 C13 -0.6(3) no
C16 C17 C18 C11 178.2(2) no
C14 C13 C18 C17 0.9(3) no
C12 C13 C18 C17 -179.5(2) no
C14 C13 C18 C11 -178.1(2) no
C12 C13 C18 C11 1.5(2) no
O11 C11 C18 C17 1.3(3) no
N11 C11 C18 C17 -178.5(2) no
O11 C11 C18 C13 -179.9(2) no
N11 C11 C18 C13 0.4(2) no
N11 S1 S2 N21 -90.90(8) no
S1 S2 N21 C22 -86.1(2) no
S1 S2 N21 C21 88.8(2) no
C22 N21 C21 O21 178.3(2) no
S2 N21 C21 O21 2.9(3) no
C22 N21 C21 C28 -2.6(2) no
S2 N21 C21 C28 -178.0(2) no
C21 N21 C22 O22 -175.9(2) no
S2 N21 C22 O22 -0.4(3) no
C21 N21 C22 C23 3.5(2) no
S2 N21 C22 C23 178.9(2) no
O22 C22 C23 C28 176.3(2) no
N21 C22 C23 C28 -3.0(2) no
O22 C22 C23 C24 -3.5(3) no
N21 C22 C23 C24 177.2(2) no
C28 C23 C24 C25 0.4(3) no
C22 C23 C24 C25 -179.9(2) no
C23 C24 C25 C26 -0.1(3) no
C24 C25 C26 C27 -0.8(3) no
C25 C26 C27 C28 1.4(3) no
C24 C23 C28 C27 0.3(3) no
C22 C23 C28 C27 -179.5(2) no
C24 C23 C28 C21 -178.6(2) no
C22 C23 C28 C21 1.5(2) no
C26 C27 C28 C23 -1.1(3) no
C26 C27 C28 C21 177.6(2) no
O21 C21 C28 C23 179.6(2) no
N21 C21 C28 C23 0.5(2) no
O21 C21 C28 C27 0.8(3) no
N21 C21 C28 C27 -178.3(2) no
